data_1530246
loop_
_publ_author_name
'Lasocha, W.'
'Eick, H.A.'

_publ_section_title
;
 The Structure of Ca0.3 Sr0.7 Cl2 and Ca0.46 Sr0.54 Cl2 by the X-Ray
 Rietveld Refinement Procedure
;
_journal_name_full 'Journal of Solid State Chemistry'
_journal_page_first 175
_journal_page_last 182
_journal_volume 75
_journal_year 1988
_chemical_formula_sum 'Ca0.46 Cl2 Sr0.54'
_chemical_name_systematic 'Ca.46 Sr.54 Cl2'
_space_group_IT_number 61
_symmetry_space_group_name_Hall '-P 2ac 2ab'
_symmetry_space_group_name_H-M 'P b c a'
_cell_angle_alpha 90
_cell_angle_beta 90
_cell_angle_gamma 90
_cell_formula_units_Z 8
_cell_length_a 13.421
_cell_length_b 7.053
_cell_length_c 6.817
_cell_volume 645.286
_citation_journal_id_ASTM JSSCBI
_cod_data_source_file Lasocha_JSSCBI_1988_1632.cif
_cod_data_source_block Ca0.46Cl2Sr0.54
_cod_original_cell_volume 645.2857
_cod_database_code 1530246

loop_
_symmetry_equiv_pos_as_xyz
x,y,z
-x+1/2,-y,z+1/2
x+1/2,-y+1/2,-z
-x,y+1/2,-z+1/2
-x,-y,-z
x-1/2,y,-z-1/2
-x-1/2,y-1/2,z
x,-y-1/2,z-1/2

loop_
_atom_site_label
_atom_site_type_symbol
_atom_site_fract_x
_atom_site_fract_y
_atom_site_fract_z
_atom_site_occupancy
_atom_site_U_iso_or_equiv
Ca1 Ca+2 0.1105 0.463 0.27 0.46 0.0
Cl1 Cl-1 0.216 0.114 0.141 1 0.0
Cl2 Cl-1 -0.031 0.251 -0.024 1 0.0
Sr1 Sr+2 0.1105 0.463 0.27 0.54 0.0
